data_7221854
loop_
_publ_author_name
'Kounavi, Konstantina A.'
'Kitos, Alexandros A.'
'Moushi, Eleni E.'
'Manos, Manolis J.'
'Papatriantafyllopoulou, Constantina'
'Tasiopoulos, Anastasios J.'
'Perlepes, Spyros P.'
'Nastopoulos, Vassilios'

_publ_section_title
;
 Supramolecular features in the engineering of 3d metal complexes with
 phenyl-substituted imidazoles as ligands: the case of copper(ii)
;
_journal_issue 39
_journal_name_full CrystEngComm
_journal_page_first 7510
_journal_paper_doi 10.1039/C5CE01222H
_journal_volume 17
_journal_year 2015
_chemical_formula_moiety 'C60 H48 Cu N8, 2(Cl O4), C H2 Cl2, C2 H6 O, H2 O'
_chemical_formula_sum 'C63 H58 Cl4 Cu N8 O10'
_chemical_formula_weight 1292.51
_space_group_IT_number 9
_symmetry_cell_setting monoclinic
_symmetry_space_group_name_Hall 'C -2yc'
_symmetry_space_group_name_H-M 'C 1 c 1'
_atom_sites_solution_hydrogens geom
_atom_sites_solution_primary direct
_atom_sites_solution_secondary difmap
_audit_creation_method SHELXL-97
_audit_update_record
;
2015-08-05 deposited with the CCDC.
2015-08-20 downloaded from the CCDC.
;
_cell_angle_alpha 90.00
_cell_angle_beta 109.241(4)
_cell_angle_gamma 90.00
_cell_formula_units_Z 4
_cell_length_a 24.1824(10)
_cell_length_b 12.1343(5)
_cell_length_c 22.6611(8)
_cell_measurement_reflns_used 6105
_cell_measurement_temperature 100(2)
_cell_measurement_theta_max 28.7160
_cell_measurement_theta_min 3.4520
_cell_volume 6278.2(5)
_computing_cell_refinement 'CrysAlis RED (Agilent Technologies, 2011)'
_computing_data_collection 'CrysAlis CCD (Agilent Technologies, 2011)'
_computing_data_reduction 'CrysAlis RED (Agilent Technologies, 2011)'
_computing_molecular_graphics
;
ORTEP-3 for Windows (Farrugia, 1997); PLATON (Spek, 1990);
MERCURY (Bruno et al. 2002)
;
_computing_publication_material 'WINGX (Farrugia, 1999)'
_computing_structure_refinement 'SHELXL-97 (Sheldrick, 1997)'
_computing_structure_solution 'SIR92 (Altomare et al., 1994)'
_diffrn_ambient_temperature 100(2)
_diffrn_detector_area_resol_mean 10.4223
_diffrn_measured_fraction_theta_full 0.955
_diffrn_measured_fraction_theta_max 0.955
_diffrn_measurement_device_type 'Agilent Technologies SuperNova with Atlas detector'
_diffrn_measurement_method '\w scans'
_diffrn_radiation_monochromator mirror
_diffrn_radiation_source 'SuperNova (Mo) X-ray Source'
_diffrn_radiation_type MoK\a
_diffrn_radiation_wavelength 0.71073
_diffrn_reflns_av_R_equivalents 0.0312
_diffrn_reflns_av_sigmaI/netI 0.0467
_diffrn_reflns_limit_h_max 29
_diffrn_reflns_limit_h_min -28
_diffrn_reflns_limit_k_max 14
_diffrn_reflns_limit_k_min -7
_diffrn_reflns_limit_l_max 27
_diffrn_reflns_limit_l_min -27
_diffrn_reflns_number 13741
_diffrn_reflns_theta_full 25.50
_diffrn_reflns_theta_max 25.50
_diffrn_reflns_theta_min 2.89
_exptl_absorpt_coefficient_mu 0.582
_exptl_absorpt_correction_T_max 1.00000
_exptl_absorpt_correction_T_min 0.73335
_exptl_absorpt_correction_type multi-scan
_exptl_absorpt_process_details
;
Empirical absorption correction using spherical harmonics, implemented 
in SCALE3 ABSPACK scaling algorithm (CrysAlisPro, Agilent Technologies,
Version 1.171.34.49)
;
_exptl_crystal_colour brown
_exptl_crystal_density_diffrn 1.367
_exptl_crystal_density_method 'not measured'
_exptl_crystal_description prism
_exptl_crystal_F_000 2676
_exptl_crystal_size_max 0.22
_exptl_crystal_size_mid 0.11
_exptl_crystal_size_min 0.11
_refine_diff_density_max 1.356
_refine_diff_density_min -0.604
_refine_diff_density_rms 0.078
_refine_ls_abs_structure_details 'Flack H D (1983), Acta Cryst. A39, 876-881, 3099 Friedel pairs'
_refine_ls_abs_structure_Flack -0.010(12)
_refine_ls_extinction_method none
_refine_ls_goodness_of_fit_ref 1.048
_refine_ls_hydrogen_treatment mixed
_refine_ls_matrix_type full
_refine_ls_number_parameters 824
_refine_ls_number_reflns 8695
_refine_ls_number_restraints 32
_refine_ls_restrained_S_all 1.067
_refine_ls_R_factor_all 0.0535
_refine_ls_R_factor_gt 0.0502
_refine_ls_shift/su_max 0.001
_refine_ls_shift/su_mean 0.000
_refine_ls_structure_factor_coef Fsqd
_refine_ls_weighting_details 'calc w=1/[\s^2^(Fo^2^)+(0.0853P)^2^+8.5072P] where P=(Fo^2^+2Fc^2^)/3'
_refine_ls_weighting_scheme calc
_refine_ls_wR_factor_gt 0.1321
_refine_ls_wR_factor_ref 0.1361
_reflns_number_gt 8219
_reflns_number_total 8695
_reflns_threshold_expression >2\s(I)
_cod_data_source_file c5ce01222h2.cif
_cod_data_source_block 10
_cod_depositor_comments
;
The following automatic conversions were performed:

'_symmetry_cell_setting' value 'Monoclinic' changed to 'monoclinic'
according to
/usr/data/users/saulius/crontab/automatic-downloads/rss-feeds/RSC/lib/dictionaries/cif_core.dic
dictionary named 'cif_core.dic' version 2.4.2 from 2011-04-26.

Automatic conversion script
Id: cif_fix_values 3271 2015-04-21 07:52:19Z andrius 

 Adding full bibliography for 7221845--7221855.cif.
;
_cod_original_cell_volume 6278.2(4)
_cod_original_sg_symbol_H-M Cc
_cod_database_code 7221854

loop_
_symmetry_equiv_pos_as_xyz
'x, y, z'
'x, -y, z+1/2'
'x+1/2, y+1/2, z'
'x+1/2, -y+1/2, z+1/2'

loop_
_atom_site_label
_atom_site_type_symbol
_atom_site_fract_x
_atom_site_fract_y
_atom_site_fract_z
_atom_site_U_iso_or_equiv
_atom_site_adp_type
_atom_site_occupancy
_atom_site_symmetry_multiplicity
_atom_site_calc_flag
_atom_site_refinement_flags
Cu Cu 0.025894(18) 0.90046(4) 0.195559(18) 0.01628(14) Uani 1 1 d .
C2A C -0.0056(2) 0.6714(4) 0.20000(19) 0.0203(10) Uani 1 1 d .
H2A H -0.0445 0.6919 0.1915 0.024 Uiso 1 1 calc R
C2B C -0.0297(2) 0.8375(4) 0.0656(2) 0.0207(10) Uani 1 1 d .
H2B H 0.0027 0.7948 0.0672 0.025 Uiso 1 1 calc R
C2C C 0.0002(2) 1.1219(4) 0.2274(2) 0.0244(10) Uani 1 1 d .
H2C H -0.0002 1.0970 0.2661 0.029 Uiso 1 1 calc R
C2D C 0.1335(2) 0.9805(4) 0.2822(2) 0.0208(10) Uani 1 1 d .
H2D H 0.1355 1.0305 0.2518 0.025 Uiso 1 1 calc R
C4A C 0.0874(2) 0.6747(4) 0.21374(19) 0.0200(9) Uani 1 1 d .
C4B C -0.09266(19) 0.9382(4) 0.0930(2) 0.0205(9) Uani 1 1 d .
C4C C 0.01204(19) 1.1313(4) 0.13596(19) 0.0196(9) Uani 1 1 d .
C4D C 0.1015(2) 0.8573(4) 0.3331(2) 0.0207(10) Uani 1 1 d .
C5A C 0.0736(2) 0.5687(4) 0.22353(19) 0.0226(10) Uani 1 1 d .
C5B C -0.1137(2) 0.9262(4) 0.0286(2) 0.0264(11) Uani 1 1 d .
C5C C -0.0108(2) 1.2296(4) 0.1462(2) 0.0236(10) Uani 1 1 d .
C5D C 0.1587(2) 0.8848(4) 0.3690(2) 0.0206(10) Uani 1 1 d .
C7A C 0.14548(19) 0.7253(4) 0.2218(2) 0.0222(10) Uani 1 1 d .
C7B C -0.1158(2) 0.9938(4) 0.1358(2) 0.0247(10) Uani 1 1 d .
C7C C 0.0269(2) 1.0905(4) 0.0816(2) 0.0245(10) Uani 1 1 d .
C7D C 0.05980(19) 0.7811(4) 0.34431(19) 0.0201(10) Uani 1 1 d .
C8A C 0.1531(2) 0.7991(5) 0.1777(2) 0.0299(11) Uani 1 1 d .
H8A H 0.1219 0.8137 0.1415 0.036 Uiso 1 1 calc R
C8B C -0.1129(2) 0.9446(5) 0.1924(2) 0.0320(12) Uani 1 1 d .
H8B H -0.0974 0.8740 0.2010 0.038 Uiso 1 1 calc R
C8C C 0.0788(2) 1.0344(5) 0.0896(2) 0.0298(11) Uani 1 1 d .
H8C H 0.1056 1.0249 0.1295 0.036 Uiso 1 1 calc R
C8D C 0.0006(2) 0.8088(5) 0.3276(2) 0.0254(11) Uani 1 1 d .
H8D H -0.0119 0.8780 0.3107 0.030 Uiso 1 1 calc R
C9A C 0.2059(2) 0.8502(5) 0.1867(3) 0.0368(13) Uani 1 1 d .
H9A H 0.2100 0.9003 0.1574 0.044 Uiso 1 1 calc R
C9B C -0.1321(3) 0.9970(6) 0.2360(3) 0.0465(16) Uani 1 1 d .
H9B H -0.1294 0.9623 0.2734 0.056 Uiso 1 1 calc R
C9C C 0.0907(3) 0.9921(5) 0.0378(3) 0.0371(13) Uani 1 1 d .
H9C H 0.1252 0.9534 0.0434 0.045 Uiso 1 1 calc R
C9D C -0.0398(2) 0.7347(5) 0.3358(2) 0.0318(12) Uani 1 1 d .
H9D H -0.0794 0.7531 0.3226 0.038 Uiso 1 1 calc R
C10A C 0.2532(2) 0.8269(5) 0.2398(3) 0.0358(13) Uani 1 1 d .
H10A H 0.2889 0.8620 0.2463 0.043 Uiso 1 1 calc R
C10B C -0.1552(3) 1.1011(6) 0.2235(3) 0.0551(19) Uani 1 1 d .
H10B H -0.1668 1.1382 0.2534 0.066 Uiso 1 1 calc R
C10C C 0.0519(3) 1.0074(5) -0.0211(2) 0.0415(14) Uani 1 1 d .
H10C H 0.0598 0.9779 -0.0554 0.050 Uiso 1 1 calc R
C10D C -0.0219(2) 0.6342(5) 0.3633(2) 0.0325(12) Uani 1 1 d .
H10D H -0.0491 0.5859 0.3702 0.039 Uiso 1 1 calc R
C11A C 0.2472(2) 0.7508(5) 0.2833(2) 0.0300(11) Uani 1 1 d .
H11A H 0.2792 0.7330 0.3181 0.036 Uiso 1 1 calc R
C11B C -0.1613(3) 1.1517(5) 0.1663(3) 0.0426(14) Uani 1 1 d .
H11B H -0.1792 1.2204 0.1570 0.051 Uiso 1 1 calc R
C11C C 0.0010(3) 1.0667(5) -0.0298(2) 0.0371(13) Uani 1 1 d .
H11C H -0.0247 1.0790 -0.0700 0.045 Uiso 1 1 calc R
C11D C 0.0363(2) 0.6050(5) 0.3806(2) 0.0329(12) Uani 1 1 d .
H11D H 0.0482 0.5365 0.3987 0.039 Uiso 1 1 calc R
C12A C 0.1933(2) 0.7016(4) 0.2745(2) 0.0254(10) Uani 1 1 d .
H12A H 0.1891 0.6522 0.3041 0.030 Uiso 1 1 calc R
C12B C -0.1408(2) 1.0993(4) 0.1240(2) 0.0291(11) Uani 1 1 d .
H12B H -0.1435 1.1345 0.0867 0.035 Uiso 1 1 calc R
C12C C -0.0120(2) 1.1083(4) 0.0219(2) 0.0299(11) Uani 1 1 d .
H12C H -0.0464 1.1475 0.0161 0.036 Uiso 1 1 calc R
C12D C 0.0776(2) 0.6768(5) 0.3712(2) 0.0269(11) Uani 1 1 d .
H12D H 0.1167 0.6559 0.3827 0.032 Uiso 1 1 calc R
C13A C 0.1083(2) 0.4658(4) 0.2358(2) 0.0255(11) Uani 1 1 d .
C13B C -0.1676(2) 0.9634(5) -0.0198(2) 0.0344(13) Uani 1 1 d .
C13C C -0.0251(2) 1.3322(4) 0.1089(2) 0.0248(10) Uani 1 1 d .
C13D C 0.1967(2) 0.8477(4) 0.4316(2) 0.0238(10) Uani 1 1 d .
C14A C 0.1538(2) 0.4512(5) 0.2112(2) 0.0335(12) Uani 1 1 d .
H14A H 0.1632 0.5075 0.1883 0.040 Uiso 1 1 calc R
C14B C -0.2192(3) 0.9717(5) -0.0091(3) 0.0429(15) Uani 1 1 d .
H14B H -0.2209 0.9546 0.0303 0.051 Uiso 1 1 calc R
C14C C 0.0119(3) 1.3747(5) 0.0786(2) 0.0349(12) Uani 1 1 d .
H14C H 0.0463 1.3376 0.0813 0.042 Uiso 1 1 calc R
C14D C 0.1744(2) 0.8265(5) 0.4797(2) 0.0327(12) Uani 1 1 d .
H14D H 0.1343 0.8310 0.4725 0.039 Uiso 1 1 calc R
C15A C 0.1851(3) 0.3523(5) 0.2209(3) 0.0448(15) Uani 1 1 d .
H15A H 0.2151 0.3427 0.2042 0.054 Uiso 1 1 calc R
C15B C -0.2699(3) 1.0056(6) -0.0561(3) 0.0540(19) Uani 1 1 d .
H15B H -0.3055 1.0107 -0.0489 0.065 Uiso 1 1 calc R
C15C C -0.0018(3) 1.4709(5) 0.0447(3) 0.0439(15) Uani 1 1 d .
H15C H 0.0229 1.4971 0.0239 0.053 Uiso 1 1 calc R
C15D C 0.2123(3) 0.7985(5) 0.5384(2) 0.0434(15) Uani 1 1 d .
H15D H 0.1975 0.7861 0.5708 0.052 Uiso 1 1 calc R
C16A C 0.1719(3) 0.2702(5) 0.2548(3) 0.0501(17) Uani 1 1 d .
H16A H 0.1926 0.2043 0.2608 0.060 Uiso 1 1 calc R
C16B C -0.2653(3) 1.0316(6) -0.1148(3) 0.0551(19) Uani 1 1 d .
H16B H -0.2985 1.0565 -0.1462 0.066 Uiso 1 1 calc R
C16C C -0.0526(3) 1.5295(5) 0.0414(3) 0.0450(16) Uani 1 1 d .
H16C H -0.0613 1.5958 0.0198 0.054 Uiso 1 1 calc R
C16D C 0.2713(3) 0.7887(5) 0.5492(2) 0.0416(15) Uani 1 1 d .
H16D H 0.2963 0.7690 0.5887 0.050 Uiso 1 1 calc R
C17A C 0.1271(3) 0.2844(5) 0.2806(3) 0.0458(16) Uani 1 1 d .
H17A H 0.1186 0.2289 0.3046 0.055 Uiso 1 1 calc R
C17B C -0.2157(3) 1.0219(6) -0.1268(3) 0.0531(18) Uani 1 1 d .
H17B H -0.2146 1.0363 -0.1668 0.064 Uiso 1 1 calc R
C17C C -0.0900(3) 1.4862(5) 0.0714(2) 0.0366(13) Uani 1 1 d .
H17C H -0.1242 1.5234 0.0693 0.044 Uiso 1 1 calc R
C17D C 0.2934(2) 0.8082(5) 0.5017(3) 0.0399(14) Uani 1 1 d .
H17D H 0.3335 0.8009 0.5091 0.048 Uiso 1 1 calc R
C18A C 0.0959(2) 0.3808(5) 0.2701(3) 0.0337(13) Uani 1 1 d .
H18A H 0.0656 0.3893 0.2865 0.040 Uiso 1 1 calc R
C18B C -0.1651(3) 0.9903(5) -0.0796(2) 0.0428(15) Uani 1 1 d .
H18B H -0.1297 0.9869 -0.0872 0.051 Uiso 1 1 calc R
C18C C -0.0763(2) 1.3896(4) 0.1037(2) 0.0289(12) Uani 1 1 d .
H18C H -0.1019 1.3614 0.1228 0.035 Uiso 1 1 calc R
C18D C 0.2565(2) 0.8390(4) 0.4422(2) 0.0281(11) Uani 1 1 d .
H18D H 0.2718 0.8534 0.4103 0.034 Uiso 1 1 calc R
N1A N 0.01520(17) 0.5693(3) 0.21512(17) 0.0218(8) Uani 1 1 d D
H1A H -0.005(2) 0.516(3) 0.222(3) 0.033 Uiso 1 1 d D
N1B N -0.07301(18) 0.8625(4) 0.01331(17) 0.0248(9) Uani 1 1 d D
H1B H -0.079(3) 0.841(5) -0.0243(11) 0.037 Uiso 1 1 d D
N1C N -0.01788(17) 1.2215(3) 0.20355(17) 0.0221(8) Uani 1 1 d D
H1C H -0.031(2) 1.271(4) 0.222(2) 0.033 Uiso 1 1 d D
N1D N 0.17713(17) 0.9606(4) 0.33554(18) 0.0239(9) Uani 1 1 d D
H1D H 0.2101(14) 0.994(5) 0.347(3) 0.036 Uiso 1 1 d D
N3A N 0.03707(16) 0.7390(3) 0.19888(17) 0.0192(8) Uani 1 1 d .
N3B N -0.03908(18) 0.8821(3) 0.11524(18) 0.0195(8) Uani 1 1 d .
N3C N 0.01873(17) 1.0631(3) 0.18789(16) 0.0188(8) Uani 1 1 d .
N3D N 0.08737(17) 0.9195(3) 0.27844(17) 0.0186(8) Uani 1 1 d .
Cl1 Cl 0.96860(8) 0.26903(12) 0.39236(6) 0.0446(4) Uani 1 1 d .
O1 O 1.0059(2) 0.2783(4) 0.4563(2) 0.0563(13) Uani 1 1 d .
O2 O 1.0019(3) 0.2323(5) 0.3545(2) 0.0734(16) Uani 1 1 d .
O3 O 0.9445(3) 0.3743(4) 0.3707(2) 0.0721(18) Uani 1 1 d .
O4 O 0.9235(3) 0.1931(5) 0.3887(2) 0.0751(17) Uani 1 1 d .
Cl2 Cl 0.82040(5) 0.59786(11) 0.21187(5) 0.0291(3) Uani 1 1 d .
O5 O 0.84243(17) 0.5686(4) 0.27743(16) 0.0374(9) Uani 1 1 d .
O6 O 0.83033(17) 0.5053(4) 0.17626(18) 0.0437(10) Uani 1 1 d .
O7 O 0.75891(16) 0.6181(4) 0.1929(2) 0.0438(10) Uani 1 1 d .
O8 O 0.85212(19) 0.6892(4) 0.20093(19) 0.0502(12) Uani 1 1 d .
C19 C 0.3559(3) 0.1916(6) 0.4320(3) 0.0494(16) Uani 1 1 d .
H19A H 0.3654 0.2221 0.3975 0.074 Uiso 1 1 calc R
H19B H 0.3907 0.1870 0.4679 0.074 Uiso 1 1 calc R
H19C H 0.3278 0.2381 0.4414 0.074 Uiso 1 1 calc R
C20 C 0.3303(2) 0.0779(5) 0.4151(2) 0.0365(13) Uani 1 1 d .
H20A H 0.3596 0.0303 0.4078 0.044 Uiso 1 1 calc R
H20B H 0.3204 0.0479 0.4500 0.044 Uiso 1 1 calc R
O9 O 0.27959(15) 0.0777(4) 0.36119(17) 0.0361(9) Uani 1 1 d D
H9 H 0.293(3) 0.090(6) 0.333(2) 0.054 Uiso 1 1 d D
C21 C 0.2179(4) 0.8039(12) -0.0327(5) 0.090(4) Uani 0.70 1 d PDU
H21A H 0.2369 0.7325 -0.0272 0.108 Uiso 0.70 1 calc PR
H21B H 0.2252 0.8398 -0.0677 0.108 Uiso 0.70 1 calc PR
Cl3 Cl 0.24965(12) 0.8810(3) 0.03323(14) 0.0647(7) Uani 0.70 1 d PD
Cl4 Cl 0.14378(16) 0.7838(5) -0.0515(2) 0.1218(17) Uani 0.70 1 d PDU
C22 C 0.1331(5) 0.5718(11) 0.0553(8) 0.043(4) Uani 0.30 1 d PDU
H22A H 0.1156 0.6199 0.0199 0.052 Uiso 0.30 1 calc PR
H22B H 0.1109 0.5788 0.0838 0.052 Uiso 0.30 1 calc PR
Cl5 Cl 0.2050(3) 0.6101(5) 0.0928(3) 0.0626(17) Uani 0.30 1 d PD
Cl6 Cl 0.1309(3) 0.4350(6) 0.0298(3) 0.0756(19) Uani 0.30 1 d PD
O10 O 0.94032(16) 0.4118(3) 0.24711(15) 0.0264(8) Uani 1 1 d D
H101 H 0.943(3) 0.401(5) 0.2839(10) 0.040 Uiso 1 1 d D
H102 H 0.9123(18) 0.449(5) 0.225(2) 0.040 Uiso 1 1 d D

loop_
_atom_site_aniso_label
_atom_site_aniso_U_11
_atom_site_aniso_U_22
_atom_site_aniso_U_33
_atom_site_aniso_U_23
_atom_site_aniso_U_13
_atom_site_aniso_U_12
Cu 0.0197(2) 0.0126(3) 0.0143(2) 0.0010(2) 0.00267(18) 0.0015(2)
C2A 0.025(2) 0.016(2) 0.0156(19) -0.0014(16) 0.0004(17) -0.001(2)
C2B 0.024(2) 0.015(2) 0.020(2) 0.0014(17) 0.0037(18) 0.000(2)
C2C 0.029(2) 0.021(3) 0.020(2) 0.0039(18) 0.0031(19) 0.005(2)
C2D 0.026(2) 0.011(2) 0.021(2) -0.0002(17) 0.0025(18) 0.002(2)
C4A 0.024(2) 0.015(2) 0.018(2) 0.0008(16) 0.0032(17) 0.005(2)
C4B 0.021(2) 0.009(2) 0.026(2) 0.0033(17) 0.0010(18) -0.002(2)
C4C 0.021(2) 0.015(2) 0.019(2) 0.0038(17) 0.0011(17) 0.002(2)
C4D 0.022(2) 0.016(3) 0.020(2) -0.0026(17) 0.0009(17) 0.007(2)
C5A 0.027(2) 0.017(3) 0.017(2) -0.0001(17) -0.0028(18) 0.003(2)
C5B 0.027(2) 0.016(3) 0.027(2) -0.0038(19) -0.004(2) -0.001(2)
C5C 0.027(2) 0.016(3) 0.023(2) 0.0017(18) 0.0009(18) 0.001(2)
C5D 0.022(2) 0.019(3) 0.018(2) -0.0030(17) 0.0020(18) 0.002(2)
C7A 0.021(2) 0.014(2) 0.031(2) 0.0006(18) 0.0078(18) 0.001(2)
C7B 0.020(2) 0.021(3) 0.030(2) 0.0023(19) 0.0048(19) -0.002(2)
C7C 0.032(3) 0.019(3) 0.023(2) 0.0033(18) 0.0092(19) -0.003(2)
C7D 0.024(2) 0.017(3) 0.016(2) -0.0040(16) 0.0022(17) 0.000(2)
C8A 0.033(3) 0.024(3) 0.034(3) 0.001(2) 0.012(2) 0.003(2)
C8B 0.030(2) 0.030(3) 0.037(3) 0.010(2) 0.013(2) 0.010(2)
C8C 0.035(3) 0.028(3) 0.028(2) 0.005(2) 0.014(2) -0.001(2)
C8D 0.027(2) 0.030(3) 0.018(2) 0.0001(18) 0.0061(18) 0.006(2)
C9A 0.045(3) 0.029(3) 0.046(3) 0.004(2) 0.027(3) 0.000(3)
C9B 0.052(3) 0.051(4) 0.047(3) 0.018(3) 0.030(3) 0.021(3)
C9C 0.041(3) 0.041(4) 0.038(3) 0.004(2) 0.024(2) -0.003(3)
C9D 0.028(2) 0.041(4) 0.027(2) -0.007(2) 0.009(2) -0.006(3)
C10A 0.025(2) 0.031(3) 0.058(3) -0.003(3) 0.021(2) -0.001(2)
C10B 0.058(4) 0.063(5) 0.054(4) 0.002(3) 0.031(3) 0.032(4)
C10C 0.063(4) 0.040(4) 0.030(3) -0.003(2) 0.027(3) -0.010(3)
C10D 0.038(3) 0.032(3) 0.033(3) -0.005(2) 0.019(2) -0.013(3)
C11A 0.025(2) 0.028(3) 0.036(3) -0.010(2) 0.010(2) 0.003(2)
C11B 0.046(3) 0.034(4) 0.047(3) -0.001(3) 0.014(3) 0.014(3)
C11C 0.053(3) 0.033(3) 0.024(2) 0.001(2) 0.011(2) -0.015(3)
C11D 0.043(3) 0.028(3) 0.027(2) 0.001(2) 0.010(2) -0.011(3)
C12A 0.024(2) 0.024(3) 0.028(2) -0.0034(19) 0.0073(18) 0.002(2)
C12B 0.026(2) 0.025(3) 0.033(3) 0.000(2) 0.005(2) 0.003(2)
C12C 0.039(3) 0.021(3) 0.025(2) 0.0036(19) 0.005(2) -0.004(2)
C12D 0.030(2) 0.028(3) 0.019(2) 0.0020(19) 0.0027(19) -0.002(2)
C13A 0.028(2) 0.012(2) 0.024(2) -0.0038(17) -0.0089(19) -0.001(2)
C13B 0.033(3) 0.026(3) 0.029(3) -0.003(2) -0.010(2) 0.008(3)
C13C 0.034(2) 0.015(3) 0.018(2) -0.0009(17) -0.0005(18) -0.001(2)
C13D 0.025(2) 0.016(3) 0.022(2) -0.0017(18) -0.0033(18) 0.001(2)
C14A 0.041(3) 0.019(3) 0.032(3) -0.004(2) 0.001(2) 0.007(3)
C14B 0.037(3) 0.031(3) 0.042(3) -0.006(2) -0.013(2) 0.003(3)
C14C 0.047(3) 0.024(3) 0.030(3) 0.001(2) 0.007(2) -0.005(3)
C14D 0.035(3) 0.035(3) 0.022(2) -0.003(2) 0.001(2) 0.004(3)
C15A 0.043(3) 0.029(4) 0.054(3) -0.012(3) 0.004(3) 0.004(3)
C15B 0.034(3) 0.035(4) 0.073(5) -0.018(3) -0.009(3) 0.006(3)
C15C 0.071(4) 0.020(3) 0.037(3) 0.001(2) 0.013(3) -0.011(3)
C15D 0.058(4) 0.043(4) 0.021(2) -0.004(2) 0.003(2) 0.006(3)
C16A 0.031(3) 0.022(3) 0.075(4) -0.003(3) -0.013(3) 0.007(3)
C16B 0.061(4) 0.035(4) 0.041(3) -0.007(3) -0.021(3) -0.001(4)
C16C 0.071(4) 0.018(3) 0.032(3) 0.005(2) -0.002(3) 0.002(3)
C16D 0.054(4) 0.028(3) 0.023(3) -0.007(2) -0.015(2) 0.008(3)
C17A 0.035(3) 0.019(3) 0.067(4) 0.008(3) -0.006(3) 0.003(3)
C17B 0.059(4) 0.046(4) 0.033(3) -0.007(3) -0.014(3) 0.010(4)
C17C 0.048(3) 0.023(3) 0.026(2) 0.003(2) -0.005(2) 0.013(3)
C17D 0.033(3) 0.028(3) 0.041(3) -0.006(2) -0.011(2) 0.002(3)
C18A 0.023(2) 0.023(3) 0.042(3) -0.003(2) -0.006(2) -0.004(2)
C18B 0.059(4) 0.025(3) 0.028(3) 0.002(2) -0.007(3) 0.005(3)
C18C 0.035(3) 0.026(3) 0.017(2) -0.0043(18) -0.004(2) 0.005(2)
C18D 0.026(2) 0.020(3) 0.032(2) -0.0014(19) 0.000(2) 0.004(2)
N1A 0.027(2) 0.011(2) 0.0220(18) 0.0011(15) 0.0007(16) 0.0007(18)
N1B 0.034(2) 0.018(2) 0.0164(18) -0.0029(15) 0.0008(17) -0.0020(19)
N1C 0.028(2) 0.014(2) 0.0217(19) -0.0018(15) 0.0040(16) 0.0035(18)
N1D 0.0231(19) 0.023(2) 0.0228(19) -0.0026(16) 0.0030(16) -0.0051(19)
N3A 0.024(2) 0.015(2) 0.0169(16) 0.0019(15) 0.0045(15) 0.0044(17)
N3B 0.0206(18) 0.014(2) 0.0216(18) 0.0006(15) 0.0039(15) 0.0002(18)
N3C 0.024(2) 0.0136(19) 0.0163(18) 0.0005(15) 0.0029(15) 0.0017(18)
N3D 0.0220(19) 0.017(2) 0.0128(16) 0.0007(15) 0.0002(14) 0.0045(18)
Cl1 0.0831(11) 0.0281(8) 0.0294(6) 0.0071(5) 0.0279(7) 0.0086(8)
O1 0.087(3) 0.053(3) 0.038(2) -0.009(2) 0.032(2) -0.013(3)
O2 0.117(4) 0.071(4) 0.041(3) 0.002(2) 0.039(3) 0.035(4)
O3 0.149(5) 0.033(3) 0.058(3) 0.017(2) 0.067(3) 0.036(3)
O4 0.118(4) 0.070(4) 0.026(2) 0.012(2) 0.008(2) -0.030(4)
Cl2 0.0269(6) 0.0332(8) 0.0242(6) 0.0037(5) 0.0045(5) -0.0034(6)
O5 0.037(2) 0.050(3) 0.0230(17) 0.0088(17) 0.0077(15) -0.001(2)
O6 0.039(2) 0.053(3) 0.038(2) -0.0093(19) 0.0118(17) 0.007(2)
O7 0.0295(19) 0.049(3) 0.047(2) -0.0011(19) 0.0042(17) 0.006(2)
O8 0.050(2) 0.051(3) 0.038(2) 0.0136(18) -0.0016(18) -0.025(2)
C19 0.068(4) 0.042(4) 0.043(3) 0.004(3) 0.024(3) -0.014(4)
C20 0.035(3) 0.042(4) 0.028(3) -0.001(2) 0.005(2) -0.015(3)
O9 0.0246(17) 0.051(3) 0.0295(19) 0.0065(17) 0.0043(15) -0.0031(18)
C21 0.108(8) 0.097(8) 0.085(7) -0.012(6) 0.058(6) -0.044(7)
Cl3 0.0596(14) 0.072(2) 0.0743(17) -0.0006(13) 0.0386(13) -0.0006(14)
Cl4 0.077(2) 0.163(4) 0.133(3) -0.087(3) 0.045(2) -0.005(2)
C22 0.031(7) 0.065(9) 0.037(7) -0.016(6) 0.015(6) -0.004(6)
Cl5 0.067(4) 0.068(4) 0.065(4) -0.015(3) 0.037(3) 0.000(3)
Cl6 0.082(4) 0.079(5) 0.071(4) -0.008(4) 0.033(4) -0.001(4)
O10 0.0355(19) 0.022(2) 0.0236(17) 0.0028(13) 0.0117(15) 0.0013(16)

loop_
_atom_type_symbol
_atom_type_description
_atom_type_scat_dispersion_real
_atom_type_scat_dispersion_imag
_atom_type_scat_source
C C 0.0033 0.0016 'International Tables Vol C Tables 4.2.6.8 and 6.1.1.4'
H H 0.0000 0.0000 'International Tables Vol C Tables 4.2.6.8 and 6.1.1.4'
N N 0.0061 0.0033 'International Tables Vol C Tables 4.2.6.8 and 6.1.1.4'
O O 0.0106 0.0060 'International Tables Vol C Tables 4.2.6.8 and 6.1.1.4'
Cl Cl 0.1484 0.1585 'International Tables Vol C Tables 4.2.6.8 and 6.1.1.4'
Cu Cu 0.3201 1.2651 'International Tables Vol C Tables 4.2.6.8 and 6.1.1.4'

loop_
_geom_angle_atom_site_label_1
_geom_angle_atom_site_label_2
_geom_angle_atom_site_label_3
_geom_angle
N3A Cu N3C 175.38(17)
N3A Cu N3D 91.68(16)
N3C Cu N3D 89.05(15)
N3A Cu N3B 88.90(16)
N3C Cu N3B 90.64(15)
N3D Cu N3B 176.61(18)
N3A C2A N1A 110.4(4)
N3A C2A H2A 124.8
N1A C2A H2A 124.8
N1B C2B N3B 110.8(4)
N1B C2B H2B 124.6
N3B C2B H2B 124.6
N3C C2C N1C 110.5(4)
N3C C2C H2C 124.8
N1C C2C H2C 124.8
N3D C2D N1D 110.8(4)
N3D C2D H2D 124.6
N1D C2D H2D 124.6
C5A C4A N3A 109.0(4)
C5A C4A C7A 129.9(4)
N3A C4A C7A 120.9(4)
C5B C4B N3B 107.6(4)
C5B C4B C7B 132.0(4)
N3B C4B C7B 120.4(4)
C5C C4C N3C 108.3(4)
C5C C4C C7C 131.0(4)
N3C C4C C7C 120.6(4)
C5D C4D N3D 107.1(4)
C5D C4D C7D 131.6(4)
N3D C4D C7D 121.4(4)
N1A C5A C4A 105.7(4)
N1A C5A C13A 122.0(4)
C4A C5A C13A 132.2(4)
C4B C5B N1B 106.1(4)
C4B C5B C13B 133.0(5)
N1B C5B C13B 120.8(4)
C4C C5C N1C 106.4(4)
C4C C5C C13C 132.0(4)
N1C C5C C13C 121.6(4)
N1D C5D C4D 106.3(4)
N1D C5D C13D 121.7(4)
C4D C5D C13D 131.9(5)
C12A C7A C8A 118.6(4)
C12A C7A C4A 120.2(4)
C8A C7A C4A 121.2(4)
C8B C7B C12B 117.0(5)
C8B C7B C4B 120.4(5)
C12B C7B C4B 122.6(4)
C12C C7C C8C 119.8(5)
C12C C7C C4C 119.3(5)
C8C C7C C4C 120.9(4)
C8D C7D C12D 118.2(5)
C8D C7D C4D 120.6(4)
C12D C7D C4D 121.2(4)
C9A C8A C7A 121.2(5)
C9A C8A H8A 119.4
C7A C8A H8A 119.4
C9B C8B C7B 122.3(6)
C9B C8B H8B 118.8
C7B C8B H8B 118.8
C7C C8C C9C 120.0(5)
C7C C8C H8C 120.0
C9C C8C H8C 120.0
C9D C8D C7D 120.9(5)
C9D C8D H8D 119.6
C7D C8D H8D 119.6
C8A C9A C10A 119.8(5)
C8A C9A H9A 120.1
C10A C9A H9A 120.1
C10B C9B C8B 119.2(6)
C10B C9B H9B 120.4
C8B C9B H9B 120.4
C10C C9C C8C 120.4(6)
C10C C9C H9C 119.8
C8C C9C H9C 119.8
C10D C9D C8D 120.4(5)
C10D C9D H9D 119.8
C8D C9D H9D 119.8
C9A C10A C11A 119.9(5)
C9A C10A H10A 120.0
C11A C10A H10A 120.0
C9B C10B C11B 120.4(6)
C9B C10B H10B 119.8
C11B C10B H10B 119.8
C9C C10C C11C 120.1(5)
C9C C10C H10C 120.0
C11C C10C H10C 120.0
C9D C10D C11D 119.8(5)
C9D C10D H10D 120.1
C11D C10D H10D 120.1
C12A C11A C10A 119.8(5)
C12A C11A H11A 120.1
C10A C11A H11A 120.1
C12B C11B C10B 119.5(6)
C12B C11B H11B 120.3
C10B C11B H11B 120.3
C10C C11C C12C 120.2(5)
C10C C11C H11C 119.9
C12C C11C H11C 119.9
C10D C11D C12D 120.9(5)
C10D C11D H11D 119.6
C12D C11D H11D 119.6
C11A C12A C7A 120.7(5)
C11A C12A H12A 119.7
C7A C12A H12A 119.7
C11B C12B C7B 121.4(5)
C11B C12B H12B 119.3
C7B C12B H12B 119.3
C7C C12C C11C 119.5(5)
C7C C12C H12C 120.3
C11C C12C H12C 120.3
C11D C12D C7D 119.7(5)
C11D C12D H12D 120.1
C7D C12D H12D 120.1
C18A C13A C14A 118.4(5)
C18A C13A C5A 121.3(5)
C14A C13A C5A 120.3(5)
C14B C13B C18B 119.3(5)
C14B C13B C5B 122.1(5)
C18B C13B C5B 118.7(5)
C14C C13C C18C 118.1(5)
C14C C13C C5C 121.8(5)
C18C C13C C5C 120.2(5)
C14D C13D C18D 120.1(4)
C14D C13D C5D 121.8(5)
C18D C13D C5D 118.0(4)
C13A C14A C15A 120.2(6)
C13A C14A H14A 119.9
C15A C14A H14A 119.9
C13B C14B C15B 121.0(7)
C13B C14B H14B 119.5
C15B C14B H14B 119.5
C15C C14C C13C 120.9(6)
C15C C14C H14C 119.5
C13C C14C H14C 119.5
C15D C14D C13D 119.6(5)
C15D C14D H14D 120.2
C13D C14D H14D 120.2
C16A C15A C14A 120.2(6)
C16A C15A H15A 119.9
C14A C15A H15A 119.9
C14B C15B C16B 117.8(7)
C14B C15B H15B 121.1
C16B C15B H15B 121.1
C14C C15C C16C 120.4(6)
C14C C15C H15C 119.8
C16C C15C H15C 119.8
C16D C15D C14D 120.9(6)
C16D C15D H15D 119.6
C14D C15D H15D 119.6
C15A C16A C17A 120.2(6)
C15A C16A H16A 119.9
C17A C16A H16A 119.9
C17B C16B C15B 122.3(6)
C17B C16B H16B 118.8
C15B C16B H16B 118.8
C15C C16C C17C 118.7(5)
C15C C16C H16C 120.6
C17C C16C H16C 120.6
C15D C16D C17D 119.8(5)
C15D C16D H16D 120.1
C17D C16D H16D 120.1
C18A C17A C16A 119.4(6)
C18A C17A H17A 120.3
C16A C17A H17A 120.3
C16B C17B C18B 119.6(7)
C16B C17B H17B 120.2
C18B C17B H17B 120.2
C18C C17C C16C 120.1(6)
C18C C17C H17C 120.0
C16C C17C H17C 120.0
C16D C17D C18D 120.8(5)
C16D C17D H17D 119.6
C18D C17D H17D 119.6
C17A C18A C13A 121.6(6)
C17A C18A H18A 119.2
C13A C18A H18A 119.2
C17B C18B C13B 120.0(7)
C17B C18B H18B 120.0
C13B C18B H18B 120.0
C17C C18C C13C 121.8(6)
C17C C18C H18C 119.1
C13C C18C H18C 119.1
C13D C18D C17D 118.9(5)
C13D C18D H18D 120.6
C17D C18D H18D 120.6
C2A N1A C5A 109.0(4)
C2A N1A H1A 124(4)
C5A N1A H1A 126(4)
C2B N1B C5B 108.7(4)
C2B N1B H1B 130(4)
C5B N1B H1B 121(4)
C2C N1C C5C 108.8(4)
C2C N1C H1C 124(4)
C5C N1C H1C 127(4)
C2D N1D C5D 108.7(4)
C2D N1D H1D 125(4)
C5D N1D H1D 127(4)
C2A N3A C4A 105.9(4)
C2A N3A Cu 121.2(3)
C4A N3A Cu 131.5(3)
C2B N3B C4B 106.8(4)
C2B N3B Cu 121.0(3)
C4B N3B Cu 129.3(3)
C2C N3C C4C 106.1(4)
C2C N3C Cu 120.8(3)
C4C N3C Cu 129.9(3)
C2D N3D C4D 107.1(4)
C2D N3D Cu 118.7(3)
C4D N3D Cu 131.6(3)
O4 Cl1 O3 110.2(4)
O4 Cl1 O2 109.8(4)
O3 Cl1 O2 108.7(3)
O4 Cl1 O1 109.1(3)
O3 Cl1 O1 109.1(3)
O2 Cl1 O1 109.9(3)
O8 Cl2 O7 112.6(3)
O8 Cl2 O5 109.5(2)
O7 Cl2 O5 110.2(2)
O8 Cl2 O6 108.1(3)
O7 Cl2 O6 108.3(2)
O5 Cl2 O6 108.0(3)
C20 C19 H19A 109.5
C20 C19 H19B 109.5
H19A C19 H19B 109.5
C20 C19 H19C 109.5
H19A C19 H19C 109.5
H19B C19 H19C 109.5
O9 C20 C19 112.7(5)
O9 C20 H20A 109.0
C19 C20 H20A 109.0
O9 C20 H20B 109.0
C19 C20 H20B 109.0
H20A C20 H20B 107.8
C20 O9 H9 103(5)
Cl3 C21 Cl4 115.1(6)
Cl3 C21 H21A 108.5
Cl4 C21 H21A 108.5
Cl3 C21 H21B 108.5
Cl4 C21 H21B 108.5
H21A C21 H21B 107.5
Cl5 C22 Cl6 109.4(7)
Cl5 C22 H22A 109.8
Cl6 C22 H22A 109.8
Cl5 C22 H22B 109.8
Cl6 C22 H22B 109.8
H22A C22 H22B 108.2
H101 O10 H102 117(6)

loop_
_geom_bond_atom_site_label_1
_geom_bond_atom_site_label_2
_geom_bond_distance
Cu N3A 1.976(4)
Cu N3C 1.984(4)
Cu N3D 1.988(4)
Cu N3B 1.986(4)
C2A N3A 1.324(6)
C2A N1A 1.338(6)
C2A H2A 0.9300
C2B N1B 1.332(6)
C2B N3B 1.334(6)
C2B H2B 0.9300
C2C N3C 1.332(6)
C2C N1C 1.337(6)
C2C H2C 0.9300
C2D N3D 1.318(6)
C2D N1D 1.339(6)
C2D H2D 0.9300
C4A C5A 1.366(7)
C4A N3A 1.391(6)
C4A C7A 1.487(7)
C4B C5B 1.386(6)
C4B N3B 1.402(6)
C4B C7B 1.437(7)
C4C C5C 1.366(7)
C4C N3C 1.403(6)
C4C C7C 1.476(6)
C4D C5D 1.395(7)
C4D N3D 1.395(6)
C4D C7D 1.450(7)
C5A N1A 1.362(6)
C5A C13A 1.478(7)
C5B N1B 1.383(7)
C5B C13B 1.471(7)
C5C N1C 1.370(6)
C5C C13C 1.480(7)
C5D N1D 1.358(7)
C5D C13D 1.483(6)
C7A C12A 1.391(6)
C7A C8A 1.400(7)
C7B C8B 1.394(7)
C7B C12B 1.403(7)
C7C C12C 1.388(7)
C7C C8C 1.387(8)
C7D C8D 1.396(6)
C7D C12D 1.409(7)
C8A C9A 1.372(8)
C8A H8A 0.9300
C8B C9B 1.377(8)
C8B H8B 0.9300
C8C C9C 1.395(7)
C8C H8C 0.9300
C8D C9D 1.385(8)
C8D H8D 0.9300
C9A C10A 1.389(8)
C9A H9A 0.9300
C9B C10B 1.372(9)
C9B H9B 0.9300
C9C C10C 1.369(8)
C9C H9C 0.9300
C9D C10D 1.373(8)
C9D H9D 0.9300
C10A C11A 1.394(8)
C10A H10A 0.9300
C10B C11B 1.398(9)
C10B H10B 0.9300
C10C C11C 1.382(9)
C10C H10C 0.9300
C10D C11D 1.378(8)
C10D H10D 0.9300
C11A C12A 1.387(7)
C11A H11A 0.9300
C11B C12B 1.373(8)
C11B H11B 0.9300
C11C C12C 1.403(8)
C11C H11C 0.9300
C11D C12D 1.393(8)
C11D H11D 0.9300
C12A H12A 0.9300
C12B H12B 0.9300
C12C H12C 0.9300
C12D H12D 0.9300
C13A C18A 1.384(8)
C13A C14A 1.397(8)
C13B C14B 1.351(9)
C13B C18B 1.412(8)
C13C C14C 1.394(8)
C13C C18C 1.393(8)
C13D C14D 1.389(7)
C13D C18D 1.390(7)
C14A C15A 1.398(8)
C14A H14A 0.9300
C14B C15B 1.395(8)
C14B H14B 0.9300
C14C C15C 1.376(8)
C14C H14C 0.9300
C14D C15D 1.386(7)
C14D H14D 0.9300
C15A C16A 1.358(10)
C15A H15A 0.9300
C15B C16B 1.405(11)
C15B H15B 0.9300
C15C C16C 1.400(10)
C15C H15C 0.9300
C15D C16D 1.372(9)
C15D H15D 0.9300
C16A C17A 1.401(10)
C16A H16A 0.9300
C16B C17B 1.322(10)
C16B H16B 0.9300
C16C C17C 1.401(9)
C16C H16C 0.9300
C16D C17D 1.371(9)
C16D H16D 0.9300
C17A C18A 1.370(8)
C17A H17A 0.9300
C17B C18B 1.388(8)
C17B H17B 0.9300
C17C C18C 1.363(7)
C17C H17C 0.9300
C17D C18D 1.402(7)
C17D H17D 0.9300
C18A H18A 0.9300
C18B H18B 0.9300
C18C H18C 0.9300
C18D H18D 0.9300
N1A H1A 0.858(11)
N1B H1B 0.857(11)
N1C H1C 0.859(11)
N1D H1D 0.858(11)
Cl1 O4 1.408(6)
Cl1 O3 1.422(5)
Cl1 O2 1.427(5)
Cl1 O1 1.436(5)
Cl2 O8 1.415(4)
Cl2 O7 1.426(4)
Cl2 O5 1.447(4)
Cl2 O6 1.449(4)
C19 C20 1.509(9)
C19 H19A 0.9600
C19 H19B 0.9600
C19 H19C 0.9600
C20 O9 1.417(6)
C20 H20A 0.9700
C20 H20B 0.9700
O9 H9 0.822(13)
C21 Cl3 1.715(8)
C21 Cl4 1.718(7)
C21 H21A 0.9700
C21 H21B 0.9700
C22 Cl5 1.728(9)
C22 Cl6 1.753(10)
C22 H22A 0.9700
C22 H22B 0.9700
O10 H101 0.828(11)
O10 H102 0.828(11)
